data_7032869
loop_
_publ_author_name
'Dutta, Ranjan'
'Akhuli, Bidyut'
'Ghosh, Pradyut'

_publ_section_title
;
 Encapsulation of [(SO4)4(H2O)12](8-) clusters in a metal organic
 framework of pyridyl functionalized cyanuric acid based tris-urea.
;
_journal_issue 34
_journal_name_full 'Dalton transactions (Cambridge, England : 2003)'
_journal_page_first 15075
_journal_page_last 15078
_journal_paper_doi 10.1039/c4dt02877e
_journal_volume 44
_journal_year 2015
_chemical_formula_sum 'C216 H240 N96 O140 S8 Zn8'
_chemical_formula_weight 7200.48
_chemical_name_systematic
; 
 ? 
;
_space_group_IT_number 147
_symmetry_cell_setting trigonal
_symmetry_space_group_name_Hall '-P 3'
_symmetry_space_group_name_H-M 'P -3'
_atom_sites_solution_hydrogens geom
_atom_sites_solution_primary direct
_atom_sites_solution_secondary difmap
_audit_creation_method SHELXL-97
_cell_angle_alpha 90.00
_cell_angle_beta 90.00
_cell_angle_gamma 120.00
_cell_formula_units_Z 1
_cell_length_a 26.799(3)
_cell_length_b 26.799(3)
_cell_length_c 15.7884(18)
_cell_measurement_reflns_used 9963
_cell_measurement_temperature 150(2)
_cell_measurement_theta_max 23.85
_cell_measurement_theta_min 2.18
_cell_volume 9819.9(19)
_computing_cell_refinement 'Bruker SAINT'
_computing_data_collection 'Bruker APEX2'
_computing_data_reduction 'Bruker SAINT'
_computing_molecular_graphics 'MERCURY 3.1'
_computing_publication_material 'ORTEP 3V.2'
_computing_structure_refinement 'SHELXL-97 (Sheldrick, 2008)'
_computing_structure_solution 'SHELXS-97 (Sheldrick, 2008)'
_diffrn_ambient_temperature 150(2)
_diffrn_measured_fraction_theta_full 0.997
_diffrn_measured_fraction_theta_max 0.997
_diffrn_measurement_device_type 'Bruker APEX-II CCD'
_diffrn_measurement_method '\f and \w scans'
_diffrn_radiation_monochromator graphite
_diffrn_radiation_source 'fine-focus sealed tube'
_diffrn_radiation_type MoK\a
_diffrn_radiation_wavelength 0.71073
_diffrn_reflns_av_R_equivalents 0.0528
_diffrn_reflns_av_sigmaI/netI 0.0315
_diffrn_reflns_limit_h_max 30
_diffrn_reflns_limit_h_min -30
_diffrn_reflns_limit_k_max 30
_diffrn_reflns_limit_k_min -30
_diffrn_reflns_limit_l_max 17
_diffrn_reflns_limit_l_min -17
_diffrn_reflns_number 101126
_diffrn_reflns_theta_full 23.91
_diffrn_reflns_theta_max 23.91
_diffrn_reflns_theta_min 0.88
_exptl_absorpt_coefficient_mu 0.613
_exptl_absorpt_correction_T_max 0.9083
_exptl_absorpt_correction_T_min 0.8471
_exptl_absorpt_correction_type multi-scan
_exptl_absorpt_process_details SADABS
_exptl_crystal_colour COLORLESS
_exptl_crystal_density_diffrn 1.218
_exptl_crystal_density_method 'not measured'
_exptl_crystal_description BLOCK
_exptl_crystal_F_000 3696
_exptl_crystal_size_max 0.28
_exptl_crystal_size_mid 0.20
_exptl_crystal_size_min 0.16
_platon_squeeze_details
;
The unit cell contains disordered water and methanol molecules which have been treated 
as a diffuse contribution to the overall scattering without specific atom 
positions by SQUEEZE/PLATON.
;
_refine_diff_density_max 1.712
_refine_diff_density_min -0.632
_refine_diff_density_rms 0.104
_refine_ls_extinction_method none
_refine_ls_goodness_of_fit_ref 1.170
_refine_ls_hydrogen_treatment mixed
_refine_ls_matrix_type full
_refine_ls_number_parameters 701
_refine_ls_number_reflns 10157
_refine_ls_number_restraints 0
_refine_ls_restrained_S_all 1.170
_refine_ls_R_factor_all 0.0859
_refine_ls_R_factor_gt 0.0712
_refine_ls_shift/su_max 0.002
_refine_ls_shift/su_mean 0.000
_refine_ls_structure_factor_coef Fsqd
_refine_ls_weighting_details 'calc w=1/[\s^2^(Fo^2^)+(0.2000P)^2^+0.0000P] where P=(Fo^2^+2Fc^2^)/3'
_refine_ls_weighting_scheme calc
_refine_ls_wR_factor_gt 0.2638
_refine_ls_wR_factor_ref 0.2759
_reflns_number_gt 8005
_reflns_number_total 10157
_reflns_threshold_expression >2sigma(I)
_cod_data_source_file c4dt02877e2.cif
_cod_data_source_block Complex1
_cod_depositor_comments
;
The following automatic conversions were performed:

'_symmetry_cell_setting' value 'Trigonal' changed to 'trigonal'
according to
/usr/data/users/saulius/crontab/automatic-downloads/rss-feeds/RSC/lib/dictionaries/cif_core.dic
dictionary named 'cif_core.dic' version 2.4.2 from
2011-04-26.

'_exptl_absorpt_correction_type' value 'MULTI-SCAN'
changed to 'multi-scan' according to
/usr/data/users/saulius/crontab/automatic-downloads/rss-feeds/RSC/lib/dictionaries/cif_core.dic
dictionary named 'cif_core.dic' version 2.4.2 from 2011-04-26.

Automatic conversion script
Id: cif_fix_values 2827 2014-09-09 07:05:25Z andrius 

 Adding full bibliography for 7032869--7032870.cif.
;
_cod_original_cell_volume 9819.5(19)
_cod_original_sg_symbol_H-M 'P-3   '
_cod_database_code 7032869

loop_
_symmetry_equiv_pos_as_xyz
'x, y, z'
'-y, x-y, z'
'-x+y, -x, z'
'-x, -y, -z'
'y, -x+y, -z'
'x-y, x, -z'

loop_
_atom_site_label
_atom_site_type_symbol
_atom_site_fract_x
_atom_site_fract_y
_atom_site_fract_z
_atom_site_U_iso_or_equiv
_atom_site_adp_type
_atom_site_occupancy
_atom_site_symmetry_multiplicity
_atom_site_calc_flag
_atom_site_refinement_flags
Zn1 Zn 0.41701(3) 0.32052(2) 0.32789(3) 0.0302(2) Uani 1 1 d .
S2 S 0.66383(6) 0.54787(6) 0.14831(8) 0.0398(4) Uani 1 1 d .
Zn2 Zn 0.6667 0.3333 0.04641(6) 0.0304(3) Uani 1 3 d S
S1 S 0.6667 0.3333 0.43640(15) 0.0415(6) Uani 1 3 d S
O9 O 0.48208(15) 0.31788(15) 0.2531(2) 0.0363(8) Uani 1 1 d .
O10 O 0.34869(15) 0.31693(15) 0.4121(2) 0.0355(8) Uani 1 1 d .
O16 O 0.42150(17) 0.33121(17) -0.3220(2) 0.0460(10) Uani 1 1 d .
O12 O 0.48725(17) 0.16087(17) 0.6249(2) 0.0477(10) Uani 1 1 d .
O18 O 0.38963(17) 0.27796(19) -0.0457(2) 0.0528(11) Uani 1 1 d .
O17 O 0.23887(19) 0.22487(19) -0.2237(3) 0.0551(11) Uani 1 1 d .
O15 O 0.49419(16) 0.40626(17) 0.0119(2) 0.0431(9) Uani 1 1 d .
O14 O 0.2384(2) 0.07789(19) 0.0509(3) 0.0625(13) Uani 1 1 d .
O2 O 0.63653(19) 0.50607(17) 0.2181(2) 0.0523(11) Uani 1 1 d .
O4 O 0.66062(16) 0.60019(16) 0.1675(2) 0.0421(9) Uani 1 1 d .
O1 O 0.63441(17) 0.52380(16) 0.0681(2) 0.0448(10) Uani 1 1 d .
O3 O 0.72441(18) 0.56249(18) 0.1418(2) 0.0505(10) Uani 1 1 d .
O5 O 0.7016(2) 0.3094(2) 0.4035(3) 0.0681(13) Uani 1 1 d .
O6 O 0.6667 0.3333 0.5260(5) 0.063(2) Uani 1 3 d S
O11 O 0.55488(15) 0.29049(16) 0.7616(2) 0.0385(9) Uani 1 1 d .
N8 N 0.34778(19) 0.25687(18) 0.2509(2) 0.0325(10) Uani 1 1 d .
N11 N 0.41339(18) 0.38374(17) 0.2460(2) 0.0285(9) Uani 1 1 d .
N7 N 0.47835(17) 0.38882(17) 0.4073(2) 0.0289(9) Uani 1 1 d .
N6 N 0.41476(17) 0.25387(17) 0.4063(2) 0.0306(10) Uani 1 1 d .
N3 N 0.63161(18) 0.27581(17) 0.7611(2) 0.0304(9) Uani 1 1 d .
N2 N 0.60409(19) 0.53135(18) 0.3773(2) 0.0348(10) Uani 1 1 d .
H2 H 0.6098 0.5253 0.3257 0.042 Uiso 1 1 calc R
N13 N 0.45274(19) 0.4163(2) -0.1073(2) 0.0387(11) Uani 1 1 d .
H13 H 0.4282 0.4249 -0.1274 0.046 Uiso 1 1 calc R
N4 N 0.5822(2) 0.21705(19) 0.5990(2) 0.0359(10) Uani 1 1 d .
H4 H 0.6084 0.2442 0.5688 0.043 Uiso 1 1 calc R
N14 N 0.31443(19) 0.25147(19) -0.1326(3) 0.0394(11) Uani 1 1 d .
N5 N 0.51651(19) 0.2264(2) 0.5178(2) 0.0380(11) Uani 1 1 d .
H5 H 0.5463 0.2526 0.4917 0.046 Uiso 1 1 calc R
N15 N 0.3291(2) 0.27642(19) -0.2766(3) 0.0398(11) Uani 1 1 d .
N10 N 0.3073(2) 0.0518(2) 0.0556(3) 0.0513(13) Uani 1 1 d .
H10A H 0.3421 0.0615 0.0695 0.062 Uiso 1 1 calc R
N12 N 0.41700(19) 0.42009(19) 0.0210(2) 0.0354(10) Uani 1 1 d .
H12 H 0.3930 0.4250 -0.0088 0.043 Uiso 1 1 calc R
N9 N 0.3198(2) 0.1292(2) 0.1316(3) 0.0467(12) Uani 1 1 d .
H9A H 0.3520 0.1317 0.1449 0.056 Uiso 1 1 calc R
N1 N 0.6738(2) 0.62396(18) 0.3499(2) 0.0383(11) Uani 1 1 d .
H1 H 0.6710 0.6126 0.2983 0.046 Uiso 1 1 calc R
N16 N 0.40761(18) 0.3058(2) -0.1844(3) 0.0341(10) Uani 1 1 d .
C24 C 0.4630(2) 0.2161(2) 0.4899(3) 0.0344(12) Uani 1 1 d .
C15 C 0.5601(2) 0.4841(2) 0.4208(3) 0.0284(11) Uani 1 1 d .
C25 C 0.4623(2) 0.2577(2) 0.4366(3) 0.0336(12) Uani 1 1 d .
H25 H 0.4973 0.2896 0.4219 0.040 Uiso 1 1 calc R
C19 C 0.6391(2) 0.5862(2) 0.4079(3) 0.0322(12) Uani 1 1 d .
C18 C 0.4715(2) 0.3861(2) 0.4912(3) 0.0304(11) Uani 1 1 d .
H18 H 0.4419 0.3527 0.5155 0.037 Uiso 1 1 calc R
C26 C 0.5262(2) 0.1987(2) 0.5829(3) 0.0352(12) Uani 1 1 d .
C14 C 0.5222(2) 0.4373(2) 0.3746(3) 0.0298(11) Uani 1 1 d .
H14 H 0.5270 0.4391 0.3162 0.036 Uiso 1 1 calc R
C29 C 0.6058(2) 0.3103(2) 0.7617(3) 0.0283(11) Uani 1 1 d .
C23 C 0.4108(3) 0.1691(2) 0.5112(3) 0.0434(14) Uani 1 1 d .
H23 H 0.4091 0.1401 0.5457 0.052 Uiso 1 1 calc R
C21 C 0.3644(2) 0.2084(2) 0.4284(3) 0.0393(13) Uani 1 1 d .
H21 H 0.3306 0.2055 0.4078 0.047 Uiso 1 1 calc R
C28 C 0.5939(2) 0.2129(2) 0.7541(3) 0.0325(12) Uani 1 1 d .
H28A H 0.5543 0.2029 0.7646 0.039 Uiso 1 1 calc R
H28B H 0.6047 0.1939 0.7966 0.039 Uiso 1 1 calc R
C16 C 0.5522(2) 0.4810(2) 0.5094(3) 0.0326(12) Uani 1 1 d .
H16 H 0.5769 0.5116 0.5440 0.039 Uiso 1 1 calc R
C17 C 0.5077(2) 0.4322(2) 0.5434(3) 0.0303(11) Uani 1 1 d .
H17 H 0.5014 0.4296 0.6015 0.036 Uiso 1 1 calc R
C20 C 0.7158(3) 0.6828(2) 0.3697(3) 0.0424(14) Uani 1 1 d .
H20A H 0.7487 0.6950 0.3326 0.051 Uiso 1 1 calc R
H20B H 0.7290 0.6844 0.4274 0.051 Uiso 1 1 calc R
C27 C 0.5984(3) 0.1916(2) 0.6663(3) 0.0394(13) Uani 1 1 d .
H27A H 0.6378 0.2004 0.6572 0.047 Uiso 1 1 calc R
H27B H 0.5739 0.1501 0.6642 0.047 Uiso 1 1 calc R
C22 C 0.3607(3) 0.1660(2) 0.4800(4) 0.0450(14) Uani 1 1 d .
H22 H 0.3249 0.1351 0.4945 0.054 Uiso 1 1 calc R
O13 O 0.63833(15) 0.59901(15) 0.4839(2) 0.0353(8) Uani 1 1 d .
C1 C 0.3890(2) 0.3058(2) -0.2658(3) 0.0391(13) Uani 1 1 d .
C3 C 0.3714(2) 0.2779(2) -0.1179(3) 0.0370(13) Uani 1 1 d .
C2 C 0.2902(3) 0.2486(2) -0.2121(3) 0.0417(13) Uani 1 1 d .
C5 C 0.2744(2) 0.2254(3) -0.0601(3) 0.0436(14) Uani 1 1 d .
H5A H 0.2871 0.2041 -0.0250 0.052 Uiso 1 1 calc R
H5B H 0.2361 0.1986 -0.0810 0.052 Uiso 1 1 calc R
C4 C 0.3062(2) 0.2751(2) -0.3610(3) 0.0383(13) Uani 1 1 d .
H4A H 0.2750 0.2364 -0.3727 0.046 Uiso 1 1 calc R
H4B H 0.3362 0.2843 -0.4027 0.046 Uiso 1 1 calc R
C33 C 0.3083(2) 0.1711(2) 0.1674(3) 0.0365(12) Uani 1 1 d .
C34 C 0.3528(3) 0.2146(2) 0.2119(3) 0.0372(13) Uani 1 1 d .
H34 H 0.3877 0.2151 0.2154 0.045 Uiso 1 1 calc R
C35 C 0.2846(3) 0.0852(3) 0.0780(4) 0.0503(15) Uani 1 1 d .
C30 C 0.2974(3) 0.2559(2) 0.2441(3) 0.0392(13) Uani 1 1 d .
H30 H 0.2937 0.2854 0.2687 0.047 Uiso 1 1 calc R
C32 C 0.2565(3) 0.1688(2) 0.1618(4) 0.0450(14) Uani 1 1 d .
H32 H 0.2257 0.1394 0.1326 0.054 Uiso 1 1 calc R
C31 C 0.2516(3) 0.2132(2) 0.2023(3) 0.0431(14) Uani 1 1 d .
H31 H 0.2169 0.2132 0.2005 0.052 Uiso 1 1 calc R
C36 C 0.2716(3) -0.0008(2) 0.0076(3) 0.0424(14) Uani 1 1 d .
H36A H 0.2962 -0.0140 -0.0169 0.051 Uiso 1 1 calc R
H36B H 0.2534 0.0080 -0.0386 0.051 Uiso 1 1 calc R
C13 C 0.4205(2) 0.3838(2) 0.1620(3) 0.0276(11) Uani 1 1 d .
H13A H 0.4325 0.3596 0.1391 0.033 Uiso 1 1 calc R
C10 C 0.3883(3) 0.4516(2) 0.1438(3) 0.0398(13) Uani 1 1 d .
H10B H 0.3793 0.4743 0.1097 0.048 Uiso 1 1 calc R
C9 C 0.4104(2) 0.4190(2) 0.1079(3) 0.0315(11) Uani 1 1 d .
C12 C 0.3942(2) 0.4172(2) 0.2794(3) 0.0365(13) Uani 1 1 d .
H12A H 0.3904 0.4180 0.3378 0.044 Uiso 1 1 calc R
C11 C 0.3802(3) 0.4500(2) 0.2295(3) 0.0458(15) Uani 1 1 d .
H11 H 0.3651 0.4713 0.2538 0.055 Uiso 1 1 calc R
O8 O 0.65391(16) 0.38947(16) 0.1233(2) 0.0431(9) Uani 1 1 d .
O7 O 0.72642(18) 0.40091(18) -0.0295(2) 0.0522(11) Uani 1 1 d .
C8 C 0.4577(2) 0.4141(2) -0.0222(3) 0.0373(13) Uani 1 1 d .
C6 C 0.4702(2) 0.3417(2) -0.1694(3) 0.0398(13) Uani 1 1 d .
H6A H 0.4911 0.3357 -0.2147 0.048 Uiso 1 1 calc R
H6B H 0.4801 0.3304 -0.1165 0.048 Uiso 1 1 calc R
C7 C 0.4873(2) 0.4045(3) -0.1654(3) 0.0422(14) Uani 1 1 d .
H7A H 0.5274 0.4267 -0.1483 0.051 Uiso 1 1 calc R
H7B H 0.4841 0.4172 -0.2216 0.051 Uiso 1 1 calc R
O20 O 0.74462(18) 0.28501(17) 0.2618(2) 0.0509(10) Uani 1 1 d .
O23A O 0.8226(2) 0.3967(3) 0.9546(3) 0.0405(14) Uiso 0.67 1 d P
O23B O 0.8103(5) 0.3640(6) 0.9506(8) 0.048(3) Uiso 0.33 1 d P
O21 O 0.2361(3) 0.2343(3) 0.4403(4) 0.109(2) Uani 1 1 d .
O22A O 0.7713(4) 0.5183(3) 0.0194(5) 0.068(2) Uiso 0.63 1 d P
O22B O 0.7314(8) 0.5052(7) -0.0020(10) 0.087(4) Uiso 0.37 1 d P
O24 O 0.1485(5) 0.2418(7) 0.3422(9) 0.235(6) Uani 1 1 d .
O19 O 0.55544(15) 0.40220(15) 0.1508(2) 0.0373(8) Uani 1 1 d .

loop_
_atom_site_aniso_label
_atom_site_aniso_U_11
_atom_site_aniso_U_22
_atom_site_aniso_U_33
_atom_site_aniso_U_23
_atom_site_aniso_U_13
_atom_site_aniso_U_12
Zn1 0.0381(4) 0.0298(4) 0.0221(4) 0.0004(2) -0.0018(2) 0.0164(3)
S2 0.0523(9) 0.0386(8) 0.0231(7) 0.0020(5) -0.0035(6) 0.0187(7)
Zn2 0.0354(4) 0.0354(4) 0.0204(5) 0.000 0.000 0.0177(2)
S1 0.0445(9) 0.0445(9) 0.0356(12) 0.000 0.000 0.0222(5)
O9 0.039(2) 0.042(2) 0.0258(17) 0.0057(15) 0.0022(15) 0.0189(18)
O10 0.044(2) 0.033(2) 0.0265(17) -0.0020(14) 0.0011(15) 0.0169(17)
O16 0.053(2) 0.051(2) 0.030(2) 0.0045(17) 0.0105(18) 0.024(2)
O12 0.049(2) 0.041(2) 0.040(2) 0.0086(18) -0.0075(19) 0.013(2)
O18 0.049(2) 0.067(3) 0.040(2) 0.014(2) 0.0038(18) 0.027(2)
O17 0.049(3) 0.057(3) 0.047(2) 0.015(2) 0.0014(19) 0.017(2)
O15 0.041(2) 0.067(3) 0.0245(18) -0.0043(17) 0.0000(16) 0.029(2)
O14 0.077(3) 0.060(3) 0.067(3) -0.028(2) -0.039(2) 0.047(3)
O2 0.073(3) 0.041(2) 0.0283(19) 0.0058(17) 0.0063(19) 0.017(2)
O4 0.049(2) 0.047(2) 0.0242(18) 0.0025(16) -0.0043(15) 0.0190(19)
O1 0.064(3) 0.053(2) 0.0241(18) -0.0014(16) -0.0050(17) 0.034(2)
O3 0.055(3) 0.053(3) 0.046(2) 0.0051(19) -0.0020(19) 0.029(2)
O5 0.076(3) 0.092(4) 0.051(3) -0.009(2) 0.005(2) 0.052(3)
O6 0.069(3) 0.069(3) 0.051(4) 0.000 0.000 0.0345(16)
O11 0.031(2) 0.045(2) 0.035(2) -0.0042(16) 0.0006(15) 0.0161(18)
N8 0.044(3) 0.032(2) 0.026(2) 0.0012(17) -0.0038(18) 0.023(2)
N11 0.039(2) 0.024(2) 0.024(2) -0.0036(16) 0.0002(17) 0.0164(19)
N7 0.035(2) 0.033(2) 0.019(2) 0.0015(17) 0.0010(17) 0.017(2)
N6 0.032(2) 0.029(2) 0.024(2) -0.0008(17) -0.0049(17) 0.011(2)
N3 0.036(3) 0.033(2) 0.022(2) 0.0033(17) 0.0006(17) 0.018(2)
N2 0.044(3) 0.035(3) 0.025(2) -0.0037(18) 0.0000(18) 0.019(2)
N13 0.041(3) 0.054(3) 0.023(2) 0.0014(19) 0.0043(18) 0.026(2)
N4 0.045(3) 0.040(3) 0.024(2) 0.0045(18) -0.0070(18) 0.022(2)
N14 0.040(3) 0.041(3) 0.032(2) 0.0170(19) 0.0047(19) 0.017(2)
N5 0.038(3) 0.050(3) 0.027(2) 0.015(2) 0.0027(18) 0.023(2)
N15 0.043(3) 0.036(3) 0.034(2) 0.0042(19) -0.006(2) 0.016(2)
N10 0.060(3) 0.040(3) 0.057(3) -0.013(2) -0.022(3) 0.027(3)
N12 0.043(3) 0.053(3) 0.020(2) 0.0039(18) 0.0019(18) 0.031(2)
N9 0.054(3) 0.039(3) 0.053(3) -0.022(2) -0.019(2) 0.027(2)
N1 0.056(3) 0.033(2) 0.021(2) -0.0043(18) -0.006(2) 0.018(2)
N16 0.034(2) 0.043(3) 0.026(2) 0.0000(18) 0.0014(18) 0.020(2)
C24 0.041(3) 0.034(3) 0.026(3) 0.005(2) 0.001(2) 0.017(3)
C15 0.037(3) 0.028(3) 0.022(2) 0.001(2) 0.002(2) 0.017(2)
C25 0.036(3) 0.036(3) 0.025(2) 0.001(2) 0.004(2) 0.014(2)
C19 0.039(3) 0.030(3) 0.028(3) -0.002(2) -0.007(2) 0.017(2)
C18 0.039(3) 0.029(3) 0.024(2) 0.006(2) 0.001(2) 0.018(2)
C26 0.051(4) 0.031(3) 0.022(2) 0.008(2) 0.001(2) 0.019(3)
C14 0.040(3) 0.031(3) 0.021(2) 0.000(2) -0.001(2) 0.020(3)
C29 0.029(3) 0.030(3) 0.021(2) 0.0005(19) 0.0032(19) 0.012(2)
C23 0.052(4) 0.039(3) 0.033(3) 0.006(2) -0.009(3) 0.019(3)
C21 0.036(3) 0.040(3) 0.036(3) 0.003(2) -0.001(2) 0.015(3)
C28 0.042(3) 0.032(3) 0.024(2) 0.000(2) -0.005(2) 0.019(3)
C16 0.039(3) 0.039(3) 0.024(2) -0.002(2) -0.003(2) 0.023(3)
C17 0.034(3) 0.039(3) 0.020(2) -0.003(2) -0.004(2) 0.020(3)
C20 0.048(3) 0.037(3) 0.032(3) 0.004(2) -0.005(2) 0.014(3)
C27 0.057(4) 0.032(3) 0.033(3) -0.001(2) -0.013(2) 0.025(3)
C22 0.043(3) 0.031(3) 0.052(3) 0.006(3) -0.004(3) 0.011(3)
O13 0.042(2) 0.035(2) 0.0243(18) -0.0045(14) -0.0010(15) 0.0158(17)
C1 0.043(3) 0.045(3) 0.029(3) -0.002(2) 0.004(3) 0.022(3)
C3 0.041(3) 0.041(3) 0.028(3) 0.009(2) 0.001(2) 0.021(3)
C2 0.041(4) 0.040(3) 0.036(3) 0.007(2) 0.000(3) 0.015(3)
C5 0.040(3) 0.051(3) 0.041(3) 0.023(3) 0.008(2) 0.024(3)
C4 0.053(3) 0.031(3) 0.021(2) -0.003(2) -0.004(2) 0.013(3)
C33 0.043(3) 0.033(3) 0.033(3) -0.001(2) -0.007(2) 0.019(3)
C34 0.056(4) 0.039(3) 0.026(3) -0.001(2) -0.010(2) 0.031(3)
C35 0.059(4) 0.040(4) 0.057(4) -0.010(3) -0.013(3) 0.028(3)
C30 0.057(4) 0.041(3) 0.028(3) -0.003(2) -0.004(2) 0.032(3)
C32 0.048(4) 0.039(3) 0.045(3) -0.008(3) -0.014(3) 0.020(3)
C31 0.046(3) 0.049(3) 0.039(3) -0.007(3) -0.011(3) 0.027(3)
C36 0.069(4) 0.037(3) 0.032(3) -0.011(2) -0.019(3) 0.034(3)
C13 0.036(3) 0.033(3) 0.019(2) -0.0019(19) 0.0013(19) 0.021(2)
C10 0.056(4) 0.043(3) 0.035(3) 0.003(2) 0.001(3) 0.036(3)
C9 0.040(3) 0.031(3) 0.028(3) -0.002(2) 0.000(2) 0.020(2)
C12 0.057(4) 0.032(3) 0.019(2) 0.001(2) 0.010(2) 0.021(3)
C11 0.081(4) 0.047(3) 0.032(3) 0.003(2) 0.011(3) 0.048(3)
O8 0.050(2) 0.048(2) 0.041(2) -0.0053(17) -0.0038(17) 0.031(2)
O7 0.057(3) 0.059(3) 0.043(2) 0.0210(19) 0.0191(19) 0.031(2)
C8 0.042(3) 0.041(3) 0.027(3) -0.007(2) -0.001(2) 0.020(3)
C6 0.039(3) 0.054(4) 0.029(3) -0.001(2) 0.003(2) 0.026(3)
C7 0.044(3) 0.053(4) 0.025(3) -0.008(2) 0.003(2) 0.021(3)
O20 0.059(3) 0.047(2) 0.044(2) 0.0052(18) -0.0042(19) 0.024(2)
O21 0.081(4) 0.115(5) 0.074(4) -0.016(3) 0.016(3) 0.005(4)
O24 0.188(10) 0.358(19) 0.255(13) 0.007(13) 0.024(10) 0.208(13)
O19 0.036(2) 0.039(2) 0.0356(19) 0.0016(16) -0.0019(15) 0.0181(17)

loop_
_atom_type_symbol
_atom_type_description
_atom_type_scat_dispersion_real
_atom_type_scat_dispersion_imag
_atom_type_scat_source
C C 0.0033 0.0016 'International Tables Vol C Tables 4.2.6.8 and 6.1.1.4'
H H 0.0000 0.0000 'International Tables Vol C Tables 4.2.6.8 and 6.1.1.4'
N N 0.0061 0.0033 'International Tables Vol C Tables 4.2.6.8 and 6.1.1.4'
O O 0.0106 0.0060 'International Tables Vol C Tables 4.2.6.8 and 6.1.1.4'
S S 0.1246 0.1234 'International Tables Vol C Tables 4.2.6.8 and 6.1.1.4'
Zn Zn 0.2839 1.4301 'International Tables Vol C Tables 4.2.6.8 and 6.1.1.4'

loop_
_geom_angle_atom_site_label_1
_geom_angle_atom_site_label_2
_geom_angle_atom_site_label_3
_geom_angle
_geom_angle_site_symmetry_1
_geom_angle_site_symmetry_3
O9 Zn1 N7 93.50(14) . .
O9 Zn1 N6 88.55(14) . .
N7 Zn1 N6 93.64(15) . .
O9 Zn1 N8 93.22(15) . .
N7 Zn1 N8 172.10(16) . .
N6 Zn1 N8 90.67(15) . .
O9 Zn1 N11 93.02(14) . .
N7 Zn1 N11 89.79(15) . .
N6 Zn1 N11 176.13(15) . .
N8 Zn1 N11 85.72(14) . .
O9 Zn1 O10 175.07(13) . .
N7 Zn1 O10 87.16(14) . .
N6 Zn1 O10 86.53(14) . .
N8 Zn1 O10 86.50(14) . .
N11 Zn1 O10 91.87(14) . .
O1 S2 O3 109.7(2) . .
O1 S2 O2 111.0(2) . .
O3 S2 O2 108.4(3) . .
O1 S2 O4 108.8(2) . .
O3 S2 O4 110.0(2) . .
O2 S2 O4 109.0(2) . .
O8 Zn2 O8 89.63(14) 3_665 2_655
O8 Zn2 O8 89.63(15) 3_665 .
O8 Zn2 O8 89.63(15) 2_655 .
O8 Zn2 O7 87.71(15) 3_665 .
O8 Zn2 O7 176.72(16) 2_655 .
O8 Zn2 O7 92.27(16) . .
O8 Zn2 O7 92.27(16) 3_665 3_665
O8 Zn2 O7 87.70(15) 2_655 3_665
O8 Zn2 O7 176.72(16) . 3_665
O7 Zn2 O7 90.49(17) . 3_665
O8 Zn2 O7 176.72(15) 3_665 2_655
O8 Zn2 O7 92.27(16) 2_655 2_655
O8 Zn2 O7 87.70(15) . 2_655
O7 Zn2 O7 90.49(17) . 2_655
O7 Zn2 O7 90.49(17) 3_665 2_655
O6 S1 O5 110.8(2) . .
O6 S1 O5 110.8(2) . 3_665
O5 S1 O5 108.2(2) . 3_665
O6 S1 O5 110.8(2) . 2_655
O5 S1 O5 108.2(2) . 2_655
O5 S1 O5 108.2(2) 3_665 2_655
C30 N8 C34 117.9(5) . .
C30 N8 Zn1 121.3(3) . .
C34 N8 Zn1 120.8(3) . .
C13 N11 C12 119.3(4) . .
C13 N11 Zn1 121.9(3) . .
C12 N11 Zn1 117.9(3) . .
C18 N7 C14 117.6(4) . .
C18 N7 Zn1 120.5(3) . .
C14 N7 Zn1 121.7(3) . .
C25 N6 C21 118.2(4) . .
C25 N6 Zn1 121.4(3) . .
C21 N6 Zn1 120.3(3) . .
C29 N3 C29 125.9(5) 2_655 .
C29 N3 C28 115.9(4) 2_655 .
C29 N3 C28 118.1(4) . .
C19 N2 C15 127.4(4) . .
C8 N13 C7 122.2(5) . .
C26 N4 C27 120.7(5) . .
C3 N14 C2 124.0(4) . .
C3 N14 C5 118.6(4) . .
C2 N14 C5 117.4(5) . .
C26 N5 C24 126.1(4) . .
C2 N15 C1 124.0(4) . .
C2 N15 C4 117.7(5) . .
C1 N15 C4 118.3(4) . .
C35 N10 C36 118.6(5) . .
C8 N12 C9 126.6(4) . .
C35 N9 C33 126.7(5) . .
C19 N1 C20 123.2(4) . .
C3 N16 C1 123.8(5) . .
C3 N16 C6 119.8(4) . .
C1 N16 C6 116.3(4) . .
C23 C24 N5 125.4(5) . .
C23 C24 C25 117.6(5) . .
N5 C24 C25 117.0(5) . .
C14 C15 N2 118.1(4) . .
C14 C15 C16 117.1(5) . .
N2 C15 C16 124.8(4) . .
N6 C25 C24 123.6(5) . .
O13 C19 N1 123.3(5) . .
O13 C19 N2 122.3(5) . .
N1 C19 N2 114.4(4) . .
N7 C18 C17 121.4(5) . .
O12 C26 N4 122.2(4) . .
O12 C26 N5 122.8(5) . .
N4 C26 N5 115.0(4) . .
N7 C14 C15 124.9(4) . .
O11 C29 N3 123.3(5) . 3_665
O11 C29 N3 122.5(5) . .
N3 C29 N3 114.1(5) 3_665 .
C24 C23 C22 118.4(5) . .
N6 C21 C22 122.5(5) . .
N3 C28 C27 111.0(4) . .
C17 C16 C15 118.6(5) . .
C16 C17 C18 120.3(4) . .
N1 C20 C4 114.5(5) . 4_665
N4 C27 C28 113.2(4) . .
C21 C22 C23 119.8(5) . .
O16 C1 N16 122.3(5) . .
O16 C1 N15 122.5(5) . .
N16 C1 N15 115.2(5) . .
O18 C3 N14 120.2(5) . .
O18 C3 N16 122.2(5) . .
N14 C3 N16 117.6(4) . .
O17 C2 N15 121.9(5) . .
O17 C2 N14 122.8(5) . .
N15 C2 N14 115.3(5) . .
N14 C5 C36 110.4(5) . 6
N15 C4 C20 112.2(4) . 4_665
C32 C33 C34 120.3(5) . .
C32 C33 N9 123.8(5) . .
C34 C33 N9 115.9(5) . .
N8 C34 C33 122.4(5) . .
O14 C35 N10 123.6(5) . .
O14 C35 N9 123.7(5) . .
N10 C35 N9 112.7(5) . .
N8 C30 C31 122.1(5) . .
C33 C32 C31 117.0(5) . .
C30 C31 C32 120.3(5) . .
N10 C36 C5 113.7(5) . 5
N11 C13 C9 122.0(4) . .
C11 C10 C9 119.5(5) . .
N12 C9 C13 123.7(4) . .
N12 C9 C10 118.7(4) . .
C13 C9 C10 117.4(4) . .
N11 C12 C11 121.6(4) . .
C12 C11 C10 119.9(5) . .
O15 C8 N13 123.3(5) . .
O15 C8 N12 123.8(5) . .
N13 C8 N12 112.9(5) . .
N16 C6 C7 110.3(5) . .
N13 C7 C6 113.5(5) . .

loop_
_geom_bond_atom_site_label_1
_geom_bond_atom_site_label_2
_geom_bond_distance
_geom_bond_site_symmetry_2
Zn1 O9 2.136(3) .
Zn1 N7 2.149(4) .
Zn1 N6 2.149(4) .
Zn1 N8 2.160(4) .
Zn1 N11 2.172(4) .
Zn1 O10 2.225(3) .
S2 O1 1.461(4) .
S2 O3 1.471(4) .
S2 O2 1.478(4) .
S2 O4 1.478(4) .
Zn2 O8 2.090(4) 3_665
Zn2 O8 2.090(4) 2_655
Zn2 O8 2.090(4) .
Zn2 O7 2.092(4) .
Zn2 O7 2.092(4) 3_665
Zn2 O7 2.092(4) 2_655
S1 O6 1.414(8) .
S1 O5 1.468(5) .
S1 O5 1.468(5) 3_665
S1 O5 1.468(5) 2_655
O16 C1 1.190(6) .
O12 C26 1.224(6) .
O18 C3 1.239(6) .
O17 C2 1.206(7) .
O15 C8 1.222(6) .
O14 C35 1.231(7) .
O11 C29 1.190(6) .
N8 C30 1.343(7) .
N8 C34 1.354(7) .
N11 C13 1.339(6) .
N11 C12 1.345(6) .
N7 C18 1.334(6) .
N7 C14 1.345(6) .
N6 C25 1.316(7) .
N6 C21 1.336(7) .
N3 C29 1.371(6) 2_655
N3 C29 1.406(7) .
N3 C28 1.474(6) .
N2 C19 1.376(6) .
N2 C15 1.405(6) .
N13 C8 1.354(6) .
N13 C7 1.446(7) .
N4 C26 1.348(7) .
N4 C27 1.442(6) .
N14 C3 1.344(7) .
N14 C2 1.398(7) .
N14 C5 1.484(6) .
N5 C26 1.366(6) .
N5 C24 1.390(7) .
N15 C2 1.379(7) .
N15 C1 1.400(7) .
N15 C4 1.460(6) .
N10 C35 1.356(8) .
N10 C36 1.459(7) .
N12 C8 1.363(7) .
N12 C9 1.382(6) .
N9 C35 1.372(7) .
N9 C33 1.420(7) .
N1 C19 1.337(6) .
N1 C20 1.440(7) .
N16 C3 1.370(7) .
N16 C1 1.379(7) .
N16 C6 1.476(7) .
C24 C23 1.375(8) .
C24 C25 1.404(7) .
C15 C14 1.364(7) .
C15 C16 1.411(6) .
C19 O13 1.252(6) .
C18 C17 1.395(7) .
C29 N3 1.371(6) 3_665
C23 C22 1.394(8) .
C21 C22 1.360(8) .
C28 C27 1.526(7) .
C16 C17 1.365(7) .
C20 C4 1.520(8) 4_665
C5 C36 1.514(8) 6
C4 C20 1.520(8) 4_665
C33 C32 1.363(8) .
C33 C34 1.373(7) .
C30 C31 1.358(8) .
C32 C31 1.413(8) .
C36 C5 1.514(8) 5
C13 C9 1.397(7) .
C10 C11 1.369(7) .
C10 C9 1.397(7) .
C12 C11 1.366(7) .
C6 C7 1.508(8) .
O23A O23B 0.770(12) .
O22A O22B 1.004(16) .

loop_
_platon_squeeze_void_nr
_platon_squeeze_void_average_x
_platon_squeeze_void_average_y
_platon_squeeze_void_average_z
_platon_squeeze_void_volume
_platon_squeeze_void_count_electrons
_platon_squeeze_void_content
1 0.000 0.000 -0.004 2180 831 ' '
2 0.211 0.596 0.688 11 1 ' '
3 0.385 0.789 0.688 11 1 ' '
4 0.404 0.615 0.688 11 1 ' '
5 0.596 0.385 0.312 11 1 ' '
6 0.615 0.211 0.312 11 1 ' '
7 0.789 0.404 0.312 11 1 ' '
